data_7026710
loop_
_publ_author_name
'Balakrishna, Maravanji S.'
'Venkateswaran, Ramalingam'
'Mague, Joel T.'

_publ_section_title
;
 Transition metal chemistry of cyclodiphosphanes containing phosphine and
 amide-phosphine functionalities: formation of a stable dipalladium(II)
 complex containing a Pd-P \s-bond.
;
_journal_issue 46
_journal_name_full 'Dalton transactions (Cambridge, England : 2003)'
_journal_page_first 11149
_journal_page_last 11162
_journal_paper_doi 10.1039/c0dt00614a
_journal_volume 39
_journal_year 2010
_chemical_formula_moiety 'C30 H42 N3 O P3 S3'
_chemical_formula_sum 'C30 H42 N3 O P3 S3'
_chemical_formula_weight 649.76
_chemical_name_common
;
tert-Butyl-(1,3-di-tert-butyl-4-(2-
diphenythiophosphorylphenoxy)-2,4-dithio-(1,3,2,4)diazadiphosphetidin-2-
yl)amine
;
_chemical_name_systematic
;
tert-Butyl-[1,3-di-tert-butyl-4-(2-diphenythiophosphorylphenoxy)-
2,4-dithio-[1,3,2,4]diazadiphosphetidin-2-yl)amine
;
_space_group_IT_number 2
_symmetry_cell_setting triclinic
_symmetry_space_group_name_Hall '-P 1'
_symmetry_space_group_name_H-M 'P -1'
_atom_sites_solution_hydrogens geom
_atom_sites_solution_primary direct
_atom_sites_solution_secondary difmap
_audit_creation_method SHELXL-97
_cell_angle_alpha 90.134(1)
_cell_angle_beta 97.004(1)
_cell_angle_gamma 90.529(1)
_cell_formula_units_Z 4
_cell_length_a 14.0885(9)
_cell_length_b 14.8388(10)
_cell_length_c 16.1937(11)
_cell_measurement_reflns_used 9453
_cell_measurement_temperature 100(2)
_cell_measurement_theta_max 28.28
_cell_measurement_theta_min 2.27
_cell_volume 3360.0(4)
_computing_cell_refinement 'Bruker SMART (Bruker-AXS, 2000)'
_computing_data_collection 'Bruker SMART (Bruker-AXS, 2000)'
_computing_data_reduction 'Bruker SAINT+ (Bruker-AXS, 2004)'
_computing_molecular_graphics 'Bruker SHELXTL (Bruker-AXS, 2000a)'
_computing_publication_material 'Bruker SHELXTL (Bruker-AXS, 2000a)'
_computing_structure_refinement 'SHELXL-97 (Sheldrick, 1997)'
_computing_structure_solution 'SHELXS-97 (Sheldrick, 1997)'
_diffrn_ambient_temperature 100(2)
_diffrn_measured_fraction_theta_full 0.980
_diffrn_measured_fraction_theta_max 0.980
_diffrn_measurement_device_type 'Bruker-AXS Smart APEX CCD area detector'
_diffrn_measurement_method 'phi and omega scans'
_diffrn_radiation_monochromator graphite
_diffrn_radiation_source 'fine-focus sealed tube'
_diffrn_radiation_type MoK\a
_diffrn_radiation_wavelength 0.71073
_diffrn_reflns_av_R_equivalents 0.0221
_diffrn_reflns_av_sigmaI/netI 0.0362
_diffrn_reflns_limit_h_max 18
_diffrn_reflns_limit_h_min -18
_diffrn_reflns_limit_k_max 19
_diffrn_reflns_limit_k_min -19
_diffrn_reflns_limit_l_max 21
_diffrn_reflns_limit_l_min -20
_diffrn_reflns_number 29808
_diffrn_reflns_theta_full 27.50
_diffrn_reflns_theta_max 27.50
_diffrn_reflns_theta_min 1.46
_exptl_absorpt_coefficient_mu 0.391
_exptl_absorpt_correction_T_max 0.9440
_exptl_absorpt_correction_T_min 0.9167
_exptl_absorpt_correction_type multi-scan
_exptl_absorpt_process_details 'SADABS (Sheldrick, 2002)'
_exptl_crystal_colour Colorless
_exptl_crystal_density_diffrn 1.284
_exptl_crystal_density_method 'not measured'
_exptl_crystal_description Block
_exptl_crystal_F_000 1376
_exptl_crystal_size_max 0.23
_exptl_crystal_size_mid 0.20
_exptl_crystal_size_min 0.15
_refine_diff_density_max 0.511
_refine_diff_density_min -0.242
_refine_diff_density_rms 0.062
_refine_ls_extinction_method none
_refine_ls_goodness_of_fit_ref 1.043
_refine_ls_hydrogen_treatment constr
_refine_ls_matrix_type full
_refine_ls_number_parameters 739
_refine_ls_number_reflns 15143
_refine_ls_number_restraints 0
_refine_ls_restrained_S_all 1.043
_refine_ls_R_factor_all 0.0426
_refine_ls_R_factor_gt 0.0356
_refine_ls_shift/su_max 0.002
_refine_ls_shift/su_mean 0.000
_refine_ls_structure_factor_coef Fsqd
_refine_ls_weighting_details 'calc w=1/[\s^2^(Fo^2^)+(0.0494P)^2^+0.8920P] where P=(Fo^2^+2Fc^2^)/3'
_refine_ls_weighting_scheme calc
_refine_ls_wR_factor_gt 0.0897
_refine_ls_wR_factor_ref 0.0940
_reflns_number_gt 12957
_reflns_number_total 15143
_reflns_threshold_expression >2sigma(I)
_cod_data_source_file c0dt00614a.txt
_cod_data_source_block 9
_cod_depositor_comments
;
The following automatic conversions were performed:

'_symmetry_cell_setting' value 'Triclinic' changed to 'triclinic'
according to /home/saulius/struct/CIF-dictionaries/cif_core.dic
dictionary named 'cif_core.dic' version 2.4.2 from 2011-04-26.

Automatic conversion script
Id: cif_fix_values 1891 2012-01-12 08:04:46Z andrius 
;
_cod_original_sg_symbol_H-M P-1
_cod_database_code 7026710

loop_
_symmetry_equiv_pos_as_xyz
'x, y, z'
'-x, -y, -z'

loop_
_atom_site_label
_atom_site_type_symbol
_atom_site_fract_x
_atom_site_fract_y
_atom_site_fract_z
_atom_site_U_iso_or_equiv
_atom_site_adp_type
_atom_site_occupancy
_atom_site_symmetry_multiplicity
_atom_site_calc_flag
_atom_site_refinement_flags
P1 P 0.16367(3) 0.29963(3) 1.05969(3) 0.01563(9) Uani 1 1 d .
P2 P 0.18277(3) 0.19432(3) 0.94300(3) 0.01719(9) Uani 1 1 d .
P3 P 0.49325(3) 0.23712(3) 0.96643(2) 0.01454(9) Uani 1 1 d .
S1 S 0.04586(3) 0.31815(3) 1.10628(3) 0.02335(10) Uani 1 1 d .
S2 S 0.09096(3) 0.11354(3) 0.88399(3) 0.02989(11) Uani 1 1 d .
S3 S 0.46835(3) 0.25177(3) 1.08205(2) 0.01835(9) Uani 1 1 d .
O1 O 0.28561(8) 0.19742(7) 0.90827(7) 0.0173(2) Uani 1 1 d .
N1 N 0.16003(9) 0.30262(9) 0.95408(8) 0.0166(3) Uani 1 1 d .
N2 N 0.25484(9) 0.35885(9) 1.10121(8) 0.0171(3) Uani 1 1 d .
H2N H 0.3094 0.3420 1.0900 0.020 Uiso 1 1 d R
N3 N 0.19984(9) 0.19194(9) 1.04659(8) 0.0168(3) Uani 1 1 d .
C1 C 0.11476(12) 0.36878(12) 0.89204(10) 0.0216(3) Uani 1 1 d .
C2 C 0.15946(13) 0.35587(13) 0.81145(11) 0.0273(4) Uani 1 1 d .
H2A H 0.2290 0.3638 0.8227 0.041 Uiso 1 1 calc R
H2B H 0.1335 0.4005 0.7704 0.041 Uiso 1 1 calc R
H2C H 0.1446 0.2951 0.7896 0.041 Uiso 1 1 calc R
C3 C 0.13637(14) 0.46351(12) 0.92690(12) 0.0291(4) Uani 1 1 d .
H3A H 0.1076 0.4707 0.9786 0.044 Uiso 1 1 calc R
H3B H 0.1096 0.5081 0.8862 0.044 Uiso 1 1 calc R
H3C H 0.2058 0.4724 0.9382 0.044 Uiso 1 1 calc R
C4 C 0.00657(12) 0.35292(14) 0.87701(11) 0.0281(4) Uani 1 1 d .
H4A H -0.0067 0.2914 0.8564 0.042 Uiso 1 1 calc R
H4B H -0.0221 0.3960 0.8357 0.042 Uiso 1 1 calc R
H4C H -0.0208 0.3612 0.9293 0.042 Uiso 1 1 calc R
C5 C 0.26870(12) 0.42609(11) 1.17100(10) 0.0195(3) Uani 1 1 d .
C6 C 0.36974(12) 0.46379(12) 1.17092(12) 0.0269(4) Uani 1 1 d .
H6A H 0.4158 0.4145 1.1787 0.040 Uiso 1 1 calc R
H6B H 0.3834 0.5076 1.2163 0.040 Uiso 1 1 calc R
H6C H 0.3750 0.4935 1.1177 0.040 Uiso 1 1 calc R
C7 C 0.19798(13) 0.50363(12) 1.15677(12) 0.0278(4) Uani 1 1 d .
H7A H 0.2058 0.5334 1.1040 0.042 Uiso 1 1 calc R
H7B H 0.2102 0.5472 1.2025 0.042 Uiso 1 1 calc R
H7C H 0.1325 0.4800 1.1547 0.042 Uiso 1 1 calc R
C8 C 0.25986(13) 0.38057(12) 1.25389(11) 0.0252(4) Uani 1 1 d .
H8A H 0.1950 0.3559 1.2535 0.038 Uiso 1 1 calc R
H8B H 0.2726 0.4248 1.2990 0.038 Uiso 1 1 calc R
H8C H 0.3063 0.3317 1.2625 0.038 Uiso 1 1 calc R
C9 C 0.20674(12) 0.11298(11) 1.10428(11) 0.0222(4) Uani 1 1 d .
C10 C 0.27173(13) 0.04414(12) 1.07027(12) 0.0270(4) Uani 1 1 d .
H10A H 0.2426 0.0232 1.0155 0.040 Uiso 1 1 calc R
H10B H 0.2804 -0.0072 1.1083 0.040 Uiso 1 1 calc R
H10C H 0.3340 0.0721 1.0651 0.040 Uiso 1 1 calc R
C11 C 0.10755(14) 0.07143(13) 1.11019(13) 0.0334(4) Uani 1 1 d .
H11A H 0.0668 0.1162 1.1327 0.050 Uiso 1 1 calc R
H11B H 0.1140 0.0189 1.1470 0.050 Uiso 1 1 calc R
H11C H 0.0785 0.0526 1.0547 0.050 Uiso 1 1 calc R
C12 C 0.25183(14) 0.14538(12) 1.18963(11) 0.0280(4) Uani 1 1 d .
H12A H 0.3137 0.1742 1.1846 0.042 Uiso 1 1 calc R
H12B H 0.2613 0.0939 1.2274 0.042 Uiso 1 1 calc R
H12C H 0.2095 0.1889 1.2118 0.042 Uiso 1 1 calc R
C13 C 0.34329(11) 0.12644(11) 0.88881(10) 0.0165(3) Uani 1 1 d .
C14 C 0.30749(12) 0.05208(11) 0.84310(10) 0.0206(3) Uani 1 1 d .
H14 H 0.2417 0.0488 0.8216 0.025 Uiso 1 1 calc R
C15 C 0.36851(13) -0.01780(11) 0.82884(10) 0.0225(4) Uani 1 1 d .
H15 H 0.3439 -0.0693 0.7982 0.027 Uiso 1 1 calc R
C16 C 0.46445(13) -0.01315(11) 0.85876(10) 0.0219(3) Uani 1 1 d .
H16 H 0.5052 -0.0623 0.8510 0.026 Uiso 1 1 calc R
C17 C 0.50082(12) 0.06414(11) 0.90033(10) 0.0198(3) Uani 1 1 d .
H17 H 0.5673 0.0683 0.9190 0.024 Uiso 1 1 calc R
C18 C 0.44156(11) 0.13565(10) 0.91509(9) 0.0156(3) Uani 1 1 d .
C19 C 0.45080(11) 0.32927(10) 0.89922(10) 0.0163(3) Uani 1 1 d .
C20 C 0.43951(11) 0.31998(11) 0.81264(10) 0.0201(3) Uani 1 1 d .
H20 H 0.4509 0.2635 0.7880 0.024 Uiso 1 1 calc R
C21 C 0.41161(12) 0.39329(12) 0.76264(11) 0.0235(4) Uani 1 1 d .
H21 H 0.4048 0.3873 0.7038 0.028 Uiso 1 1 calc R
C22 C 0.39373(12) 0.47517(12) 0.79858(12) 0.0250(4) Uani 1 1 d .
H22 H 0.3742 0.5251 0.7642 0.030 Uiso 1 1 calc R
C23 C 0.40405(12) 0.48476(11) 0.88415(12) 0.0242(4) Uani 1 1 d .
H23 H 0.3915 0.5411 0.9084 0.029 Uiso 1 1 calc R
C24 C 0.43277(11) 0.41199(11) 0.93476(11) 0.0194(3) Uani 1 1 d .
H24 H 0.4401 0.4187 0.9936 0.023 Uiso 1 1 calc R
C25 C 0.62103(11) 0.22877(11) 0.95866(10) 0.0179(3) Uani 1 1 d .
C26 C 0.65948(13) 0.24824(13) 0.88564(12) 0.0298(4) Uani 1 1 d .
H26 H 0.6194 0.2696 0.8384 0.036 Uiso 1 1 calc R
C27 C 0.75672(14) 0.23637(15) 0.88165(13) 0.0361(5) Uani 1 1 d .
H27 H 0.7826 0.2494 0.8315 0.043 Uiso 1 1 calc R
C28 C 0.81578(13) 0.20582(13) 0.94981(13) 0.0309(4) Uani 1 1 d .
H28 H 0.8821 0.1977 0.9467 0.037 Uiso 1 1 calc R
C29 C 0.77797(13) 0.18713(13) 1.02248(12) 0.0292(4) Uani 1 1 d .
H29 H 0.8184 0.1660 1.0696 0.035 Uiso 1 1 calc R
C30 C 0.68112(12) 0.19903(12) 1.02736(11) 0.0242(4) Uani 1 1 d .
H30 H 0.6559 0.1867 1.0780 0.029 Uiso 1 1 calc R
S4 S 0.77371(3) 0.48116(3) 0.38714(3) 0.02283(10) Uani 1 1 d .
S5 S 0.63260(3) 0.37617(3) 0.62937(3) 0.02307(10) Uani 1 1 d .
S6 S 0.72280(3) 0.07805(3) 0.39042(2) 0.01944(9) Uani 1 1 d .
P4 P 0.76750(3) 0.35832(3) 0.42522(2) 0.01507(9) Uani 1 1 d .
P5 P 0.69609(3) 0.30820(3) 0.55129(2) 0.01504(9) Uani 1 1 d .
P6 P 0.74468(3) 0.02476(3) 0.50115(3) 0.01506(9) Uani 1 1 d .
O2 O 0.71003(8) 0.20266(7) 0.57392(7) 0.0170(2) Uani 1 1 d .
N4 N 0.80301(9) 0.33806(9) 0.52784(8) 0.0151(3) Uani 1 1 d .
N5 N 0.81400(10) 0.28495(9) 0.36776(8) 0.0180(3) Uani 1 1 d .
H5N H 0.8000 0.2322 0.3798 0.022 Uiso 1 1 d R
N6 N 0.66154(9) 0.31606(9) 0.44949(8) 0.0154(3) Uani 1 1 d .
C31 C 0.88961(12) 0.36888(11) 0.58411(10) 0.0200(3) Uani 1 1 d .
C32 C 0.90120(13) 0.30559(13) 0.65873(11) 0.0273(4) Uani 1 1 d .
H32A H 0.8471 0.3129 0.6909 0.041 Uiso 1 1 calc R
H32B H 0.9609 0.3201 0.6940 0.041 Uiso 1 1 calc R
H32C H 0.9030 0.2431 0.6392 0.041 Uiso 1 1 calc R
C33 C 0.87707(14) 0.46590(13) 0.61214(12) 0.0304(4) Uani 1 1 d .
H33A H 0.8730 0.5059 0.5638 0.046 Uiso 1 1 calc R
H33B H 0.9319 0.4838 0.6521 0.046 Uiso 1 1 calc R
H33C H 0.8183 0.4703 0.6385 0.046 Uiso 1 1 calc R
C34 C 0.97639(12) 0.36243(13) 0.53660(11) 0.0240(4) Uani 1 1 d .
H34A H 0.9820 0.3006 0.5166 0.036 Uiso 1 1 calc R
H34B H 1.0343 0.3789 0.5736 0.036 Uiso 1 1 calc R
H34C H 0.9687 0.4037 0.4891 0.036 Uiso 1 1 calc R
C35 C 0.86753(12) 0.29243(11) 0.29352(10) 0.0216(3) Uani 1 1 d .
C36 C 0.89883(15) 0.19716(13) 0.27450(12) 0.0338(5) Uani 1 1 d .
H36A H 0.9394 0.1734 0.3229 0.051 Uiso 1 1 calc R
H36B H 0.9349 0.1986 0.2265 0.051 Uiso 1 1 calc R
H36C H 0.8423 0.1583 0.2619 0.051 Uiso 1 1 calc R
C37 C 0.80307(14) 0.32810(14) 0.21854(11) 0.0305(4) Uani 1 1 d .
H37A H 0.7467 0.2888 0.2070 0.046 Uiso 1 1 calc R
H37B H 0.8383 0.3292 0.1700 0.046 Uiso 1 1 calc R
H37C H 0.7827 0.3893 0.2304 0.046 Uiso 1 1 calc R
C38 C 0.95545(14) 0.35275(15) 0.31240(12) 0.0352(5) Uani 1 1 d .
H38A H 0.9357 0.4132 0.3272 0.053 Uiso 1 1 calc R
H38B H 0.9895 0.3563 0.2632 0.053 Uiso 1 1 calc R
H38C H 0.9978 0.3276 0.3590 0.053 Uiso 1 1 calc R
C39 C 0.56352(11) 0.31539(11) 0.40254(10) 0.0188(3) Uani 1 1 d .
C40 C 0.51825(13) 0.40851(12) 0.40624(12) 0.0269(4) Uani 1 1 d .
H40A H 0.5124 0.4240 0.4642 0.040 Uiso 1 1 calc R
H40B H 0.4547 0.4076 0.3740 0.040 Uiso 1 1 calc R
H40C H 0.5587 0.4535 0.3828 0.040 Uiso 1 1 calc R
C41 C 0.57088(12) 0.28770(12) 0.31286(10) 0.0228(4) Uani 1 1 d .
H41A H 0.6124 0.3305 0.2879 0.034 Uiso 1 1 calc R
H41B H 0.5071 0.2876 0.2811 0.034 Uiso 1 1 calc R
H41C H 0.5979 0.2271 0.3119 0.034 Uiso 1 1 calc R
C42 C 0.50405(12) 0.24495(12) 0.44255(11) 0.0240(4) Uani 1 1 d .
H42A H 0.5354 0.1863 0.4422 0.036 Uiso 1 1 calc R
H42B H 0.4402 0.2407 0.4111 0.036 Uiso 1 1 calc R
H42C H 0.4984 0.2627 0.5001 0.036 Uiso 1 1 calc R
C43 C 0.64715(11) 0.13881(10) 0.59979(10) 0.0156(3) Uani 1 1 d .
C44 C 0.58230(12) 0.15786(11) 0.65502(10) 0.0218(3) Uani 1 1 d .
H44 H 0.5787 0.2170 0.6770 0.026 Uiso 1 1 calc R
C45 C 0.52248(12) 0.08974(12) 0.67798(11) 0.0238(4) Uani 1 1 d .
H45 H 0.4773 0.1027 0.7153 0.029 Uiso 1 1 calc R
C46 C 0.52803(12) 0.00335(12) 0.64704(11) 0.0241(4) Uani 1 1 d .
H46 H 0.4865 -0.0427 0.6626 0.029 Uiso 1 1 calc R
C47 C 0.59424(12) -0.01571(11) 0.59328(11) 0.0209(3) Uani 1 1 d .
H47 H 0.5981 -0.0752 0.5722 0.025 Uiso 1 1 calc R
C48 C 0.65570(11) 0.05140(11) 0.56948(10) 0.0160(3) Uani 1 1 d .
C49 C 0.85809(11) 0.05608(11) 0.56001(10) 0.0179(3) Uani 1 1 d .
C50 C 0.87402(13) 0.04104(13) 0.64513(11) 0.0284(4) Uani 1 1 d .
H50 H 0.8237 0.0189 0.6738 0.034 Uiso 1 1 calc R
C51 C 0.96408(14) 0.05855(15) 0.68851(13) 0.0372(5) Uani 1 1 d .
H51 H 0.9757 0.0468 0.7465 0.045 Uiso 1 1 calc R
C52 C 1.03665(13) 0.09318(13) 0.64691(12) 0.0304(4) Uani 1 1 d .
H52 H 1.0981 0.1048 0.6764 0.037 Uiso 1 1 calc R
C53 C 1.01986(12) 0.11073(11) 0.56295(11) 0.0230(4) Uani 1 1 d .
H53 H 1.0692 0.1362 0.5350 0.028 Uiso 1 1 calc R
C54 C 0.93082(11) 0.09129(11) 0.51892(11) 0.0190(3) Uani 1 1 d .
H54 H 0.9199 0.1021 0.4608 0.023 Uiso 1 1 calc R
C55 C 0.74624(11) -0.09823(11) 0.49487(11) 0.0203(3) Uani 1 1 d .
C56 C 0.72088(13) -0.13956(12) 0.41803(13) 0.0288(4) Uani 1 1 d .
H56 H 0.6998 -0.1042 0.3706 0.035 Uiso 1 1 calc R
C57 C 0.72636(15) -0.23278(13) 0.41075(15) 0.0403(5) Uani 1 1 d .
H57 H 0.7098 -0.2607 0.3580 0.048 Uiso 1 1 calc R
C58 C 0.75547(15) -0.28490(13) 0.47916(16) 0.0413(5) Uani 1 1 d .
H58 H 0.7584 -0.3485 0.4738 0.050 Uiso 1 1 calc R
C59 C 0.78035(15) -0.24448(13) 0.55535(14) 0.0356(5) Uani 1 1 d .
H59 H 0.8007 -0.2804 0.6026 0.043 Uiso 1 1 calc R
C60 C 0.77594(13) -0.15145(12) 0.56379(12) 0.0272(4) Uani 1 1 d .
H60 H 0.7932 -0.1241 0.6167 0.033 Uiso 1 1 calc R

loop_
_atom_site_aniso_label
_atom_site_aniso_U_11
_atom_site_aniso_U_22
_atom_site_aniso_U_33
_atom_site_aniso_U_23
_atom_site_aniso_U_13
_atom_site_aniso_U_12
P1 0.01286(18) 0.0189(2) 0.0157(2) -0.00036(15) 0.00373(15) 0.00051(15)
P2 0.01313(19) 0.0212(2) 0.0175(2) -0.00351(16) 0.00287(15) -0.00288(16)
P3 0.01459(19) 0.01435(19) 0.01493(19) 0.00027(15) 0.00283(15) 0.00040(15)
S1 0.01630(19) 0.0317(2) 0.0236(2) -0.00109(17) 0.00855(16) 0.00162(17)
S2 0.0200(2) 0.0377(3) 0.0318(3) -0.0140(2) 0.00353(18) -0.01131(19)
S3 0.02022(19) 0.0198(2) 0.01560(19) -0.00046(15) 0.00444(15) 0.00223(15)
O1 0.0144(5) 0.0187(6) 0.0195(6) -0.0041(4) 0.0048(4) -0.0011(4)
N1 0.0145(6) 0.0207(7) 0.0144(6) -0.0005(5) 0.0009(5) 0.0017(5)
N2 0.0124(6) 0.0200(7) 0.0194(7) -0.0046(5) 0.0044(5) 0.0010(5)
N3 0.0172(6) 0.0171(7) 0.0167(7) -0.0009(5) 0.0040(5) -0.0008(5)
C1 0.0187(8) 0.0278(9) 0.0184(8) 0.0046(7) 0.0025(6) 0.0053(7)
C2 0.0230(9) 0.0387(11) 0.0205(9) 0.0059(7) 0.0038(7) 0.0039(8)
C3 0.0306(10) 0.0278(10) 0.0290(10) 0.0057(8) 0.0028(8) 0.0058(8)
C4 0.0158(8) 0.0445(11) 0.0237(9) 0.0036(8) 0.0009(7) 0.0067(8)
C5 0.0201(8) 0.0183(8) 0.0203(8) -0.0051(6) 0.0030(6) 0.0017(6)
C6 0.0221(9) 0.0280(9) 0.0311(10) -0.0116(8) 0.0052(7) -0.0049(7)
C7 0.0298(10) 0.0232(9) 0.0301(10) -0.0064(7) 0.0016(8) 0.0072(7)
C8 0.0289(9) 0.0270(9) 0.0198(9) -0.0033(7) 0.0028(7) 0.0030(7)
C9 0.0258(9) 0.0177(8) 0.0243(9) 0.0027(7) 0.0082(7) -0.0008(7)
C10 0.0342(10) 0.0184(9) 0.0302(10) 0.0036(7) 0.0112(8) 0.0025(7)
C11 0.0316(10) 0.0290(10) 0.0426(12) 0.0054(8) 0.0163(9) -0.0070(8)
C12 0.0382(11) 0.0249(9) 0.0220(9) 0.0075(7) 0.0073(8) 0.0020(8)
C13 0.0186(8) 0.0175(8) 0.0142(7) 0.0009(6) 0.0053(6) 0.0008(6)
C14 0.0217(8) 0.0222(8) 0.0181(8) -0.0029(6) 0.0033(6) -0.0028(7)
C15 0.0331(9) 0.0165(8) 0.0185(8) -0.0029(6) 0.0061(7) -0.0035(7)
C16 0.0302(9) 0.0151(8) 0.0212(8) -0.0001(6) 0.0055(7) 0.0051(7)
C17 0.0210(8) 0.0194(8) 0.0191(8) 0.0016(6) 0.0035(6) 0.0018(6)
C18 0.0204(8) 0.0142(7) 0.0128(7) 0.0011(6) 0.0040(6) -0.0017(6)
C19 0.0145(7) 0.0154(8) 0.0192(8) 0.0030(6) 0.0029(6) -0.0003(6)
C20 0.0189(8) 0.0208(8) 0.0207(8) 0.0017(6) 0.0029(6) -0.0014(6)
C21 0.0208(8) 0.0270(9) 0.0222(9) 0.0059(7) 0.0012(7) -0.0041(7)
C22 0.0195(8) 0.0207(9) 0.0339(10) 0.0111(7) -0.0010(7) -0.0015(7)
C23 0.0208(8) 0.0162(8) 0.0350(10) 0.0017(7) 0.0018(7) -0.0003(7)
C24 0.0164(8) 0.0187(8) 0.0232(8) -0.0011(6) 0.0028(6) -0.0022(6)
C25 0.0144(7) 0.0163(8) 0.0235(8) -0.0013(6) 0.0042(6) -0.0011(6)
C26 0.0225(9) 0.0396(11) 0.0287(10) 0.0091(8) 0.0083(7) 0.0048(8)
C27 0.0245(10) 0.0464(12) 0.0407(12) 0.0110(9) 0.0172(9) 0.0041(9)
C28 0.0172(8) 0.0289(10) 0.0477(12) -0.0039(9) 0.0081(8) 0.0001(7)
C29 0.0196(9) 0.0342(10) 0.0323(10) -0.0045(8) -0.0025(7) 0.0049(7)
C30 0.0200(8) 0.0302(10) 0.0225(9) -0.0002(7) 0.0030(7) 0.0025(7)
S4 0.0291(2) 0.01458(19) 0.0251(2) 0.00263(16) 0.00463(17) -0.00396(16)
S5 0.0258(2) 0.0195(2) 0.0262(2) -0.00752(16) 0.01293(17) -0.00234(17)
S6 0.0212(2) 0.0196(2) 0.0174(2) 0.00030(15) 0.00174(15) -0.00287(16)
P4 0.01644(19) 0.01369(19) 0.0154(2) -0.00017(15) 0.00356(15) -0.00280(15)
P5 0.01566(19) 0.01398(19) 0.0162(2) -0.00260(15) 0.00506(15) -0.00272(15)
P6 0.01344(19) 0.01433(19) 0.0176(2) -0.00049(15) 0.00280(15) -0.00225(15)
O2 0.0179(5) 0.0144(5) 0.0198(6) -0.0003(4) 0.0071(4) -0.0032(4)
N4 0.0152(6) 0.0168(6) 0.0138(6) -0.0015(5) 0.0041(5) -0.0042(5)
N5 0.0236(7) 0.0141(6) 0.0177(7) -0.0002(5) 0.0088(6) -0.0032(5)
N6 0.0139(6) 0.0163(7) 0.0163(7) -0.0003(5) 0.0028(5) -0.0020(5)
C31 0.0180(8) 0.0244(9) 0.0176(8) -0.0046(6) 0.0027(6) -0.0082(7)
C32 0.0253(9) 0.0384(11) 0.0174(8) 0.0001(7) -0.0003(7) -0.0082(8)
C33 0.0319(10) 0.0283(10) 0.0320(10) -0.0145(8) 0.0092(8) -0.0133(8)
C34 0.0174(8) 0.0316(10) 0.0229(9) -0.0027(7) 0.0026(7) -0.0059(7)
C35 0.0260(9) 0.0232(9) 0.0175(8) -0.0021(6) 0.0106(7) -0.0063(7)
C36 0.0453(12) 0.0298(10) 0.0312(10) -0.0009(8) 0.0241(9) 0.0029(9)
C37 0.0367(11) 0.0377(11) 0.0181(9) -0.0001(7) 0.0066(8) -0.0027(8)
C38 0.0286(10) 0.0517(13) 0.0279(10) -0.0109(9) 0.0152(8) -0.0166(9)
C39 0.0160(8) 0.0162(8) 0.0234(8) 0.0008(6) -0.0008(6) -0.0002(6)
C40 0.0232(9) 0.0210(9) 0.0360(10) -0.0011(7) 0.0008(8) 0.0048(7)
C41 0.0219(8) 0.0236(9) 0.0217(9) 0.0010(7) -0.0027(7) -0.0002(7)
C42 0.0179(8) 0.0236(9) 0.0301(10) 0.0020(7) 0.0014(7) -0.0042(7)
C43 0.0146(7) 0.0165(8) 0.0155(8) 0.0026(6) 0.0019(6) -0.0040(6)
C44 0.0261(9) 0.0203(8) 0.0204(8) -0.0006(6) 0.0088(7) -0.0019(7)
C45 0.0217(8) 0.0278(9) 0.0238(9) 0.0010(7) 0.0108(7) -0.0024(7)
C46 0.0201(8) 0.0225(9) 0.0306(10) 0.0038(7) 0.0073(7) -0.0059(7)
C47 0.0191(8) 0.0170(8) 0.0269(9) -0.0008(7) 0.0042(7) -0.0048(6)
C48 0.0131(7) 0.0193(8) 0.0157(8) 0.0015(6) 0.0020(6) -0.0012(6)
C49 0.0158(7) 0.0161(8) 0.0217(8) 0.0008(6) 0.0013(6) -0.0013(6)
C50 0.0230(9) 0.0376(11) 0.0237(9) 0.0078(8) -0.0002(7) -0.0105(8)
C51 0.0297(10) 0.0532(13) 0.0259(10) 0.0118(9) -0.0069(8) -0.0129(9)
C52 0.0190(9) 0.0340(10) 0.0355(11) 0.0038(8) -0.0074(8) -0.0062(7)
C53 0.0154(8) 0.0208(9) 0.0335(10) -0.0009(7) 0.0057(7) -0.0024(6)
C54 0.0169(8) 0.0176(8) 0.0230(8) -0.0017(6) 0.0046(6) 0.0004(6)
C55 0.0153(8) 0.0162(8) 0.0306(9) -0.0008(7) 0.0072(7) -0.0013(6)
C56 0.0239(9) 0.0221(9) 0.0388(11) -0.0066(8) -0.0024(8) -0.0021(7)
C57 0.0363(11) 0.0240(10) 0.0588(14) -0.0161(10) -0.0007(10) -0.0037(8)
C58 0.0361(11) 0.0165(9) 0.0736(16) -0.0015(10) 0.0162(11) -0.0008(8)
C59 0.0374(11) 0.0220(9) 0.0510(13) 0.0132(9) 0.0189(10) 0.0046(8)
C60 0.0295(10) 0.0214(9) 0.0331(10) 0.0039(7) 0.0137(8) 0.0007(7)

loop_
_atom_type_symbol
_atom_type_description
_atom_type_scat_dispersion_real
_atom_type_scat_dispersion_imag
_atom_type_scat_source
C C 0.0033 0.0016 'International Tables Vol C Tables 4.2.6.8 and 6.1.1.4'
H H 0.0000 0.0000 'International Tables Vol C Tables 4.2.6.8 and 6.1.1.4'
N N 0.0061 0.0033 'International Tables Vol C Tables 4.2.6.8 and 6.1.1.4'
O O 0.0106 0.0060 'International Tables Vol C Tables 4.2.6.8 and 6.1.1.4'
P P 0.1023 0.0942 'International Tables Vol C Tables 4.2.6.8 and 6.1.1.4'
S S 0.1246 0.1234 'International Tables Vol C Tables 4.2.6.8 and 6.1.1.4'

loop_
_geom_angle_atom_site_label_1
_geom_angle_atom_site_label_2
_geom_angle_atom_site_label_3
_geom_angle
N2 P1 N3 108.62(7)
N2 P1 N1 108.98(7)
N3 P1 N1 82.81(7)
N2 P1 S1 115.69(5)
N3 P1 S1 118.35(5)
N1 P1 S1 117.80(5)
O1 P2 N1 102.16(6)
O1 P2 N3 108.98(6)
N1 P2 N3 85.48(7)
O1 P2 S2 114.68(5)
N1 P2 S2 121.75(5)
N3 P2 S2 119.44(5)
C19 P3 C18 105.41(7)
C19 P3 C25 105.86(7)
C18 P3 C25 104.37(7)
C19 P3 S3 113.99(6)
C18 P3 S3 114.77(5)
C25 P3 S3 111.57(6)
C13 O1 P2 129.34(10)
C1 N1 P2 130.00(11)
C1 N1 P1 130.57(11)
P2 N1 P1 95.64(7)
C5 N2 P1 133.50(11)
C5 N2 H2N 108.8
P1 N2 H2N 116.2
C9 N3 P2 129.68(11)
C9 N3 P1 131.18(11)
P2 N3 P1 95.36(7)
N1 C1 C3 108.03(14)
N1 C1 C2 107.62(13)
C3 C1 C2 110.35(15)
N1 C1 C4 110.25(14)
C3 C1 C4 109.93(15)
C2 C1 C4 110.60(14)
C1 C2 H2A 109.5
C1 C2 H2B 109.5
H2A C2 H2B 109.5
C1 C2 H2C 109.5
H2A C2 H2C 109.5
H2B C2 H2C 109.5
C1 C3 H3A 109.5
C1 C3 H3B 109.5
H3A C3 H3B 109.5
C1 C3 H3C 109.5
H3A C3 H3C 109.5
H3B C3 H3C 109.5
C1 C4 H4A 109.5
C1 C4 H4B 109.5
H4A C4 H4B 109.5
C1 C4 H4C 109.5
H4A C4 H4C 109.5
H4B C4 H4C 109.5
N2 C5 C8 110.65(13)
N2 C5 C6 105.81(13)
C8 C5 C6 109.69(14)
N2 C5 C7 111.52(14)
C8 C5 C7 110.42(14)
C6 C5 C7 108.62(15)
C5 C6 H6A 109.5
C5 C6 H6B 109.5
H6A C6 H6B 109.5
C5 C6 H6C 109.5
H6A C6 H6C 109.5
H6B C6 H6C 109.5
C5 C7 H7A 109.5
C5 C7 H7B 109.5
H7A C7 H7B 109.5
C5 C7 H7C 109.5
H7A C7 H7C 109.5
H7B C7 H7C 109.5
C5 C8 H8A 109.5
C5 C8 H8B 109.5
H8A C8 H8B 109.5
C5 C8 H8C 109.5
H8A C8 H8C 109.5
H8B C8 H8C 109.5
N3 C9 C12 108.14(13)
N3 C9 C10 107.47(13)
C12 C9 C10 109.53(15)
N3 C9 C11 110.93(14)
C12 C9 C11 110.30(15)
C10 C9 C11 110.38(15)
C9 C10 H10A 109.5
C9 C10 H10B 109.5
H10A C10 H10B 109.5
C9 C10 H10C 109.5
H10A C10 H10C 109.5
H10B C10 H10C 109.5
C9 C11 H11A 109.5
C9 C11 H11B 109.5
H11A C11 H11B 109.5
C9 C11 H11C 109.5
H11A C11 H11C 109.5
H11B C11 H11C 109.5
C9 C12 H12A 109.5
C9 C12 H12B 109.5
H12A C12 H12B 109.5
C9 C12 H12C 109.5
H12A C12 H12C 109.5
H12B C12 H12C 109.5
C14 C13 O1 122.61(14)
C14 C13 C18 120.89(15)
O1 C13 C18 116.45(13)
C13 C14 C15 119.48(16)
C13 C14 H14 120.3
C15 C14 H14 120.3
C16 C15 C14 120.71(15)
C16 C15 H15 119.6
C14 C15 H15 119.6
C15 C16 C17 119.35(15)
C15 C16 H16 120.3
C17 C16 H16 120.3
C16 C17 C18 121.24(16)
C16 C17 H17 119.4
C18 C17 H17 119.4
C17 C18 C13 118.05(14)
C17 C18 P3 119.58(12)
C13 C18 P3 122.37(12)
C24 C19 C20 119.62(15)
C24 C19 P3 119.03(12)
C20 C19 P3 121.31(12)
C21 C20 C19 119.96(16)
C21 C20 H20 120.0
C19 C20 H20 120.0
C22 C21 C20 119.97(16)
C22 C21 H21 120.0
C20 C21 H21 120.0
C23 C22 C21 120.44(16)
C23 C22 H22 119.8
C21 C22 H22 119.8
C22 C23 C24 120.04(16)
C22 C23 H23 120.0
C24 C23 H23 120.0
C23 C24 C19 119.97(16)
C23 C24 H24 120.0
C19 C24 H24 120.0
C30 C25 C26 119.08(16)
C30 C25 P3 118.67(13)
C26 C25 P3 122.21(13)
C25 C26 C27 119.97(18)
C25 C26 H26 120.0
C27 C26 H26 120.0
C28 C27 C26 120.64(18)
C28 C27 H27 119.7
C26 C27 H27 119.7
C29 C28 C27 119.50(17)
C29 C28 H28 120.2
C27 C28 H28 120.2
C28 C29 C30 120.42(18)
C28 C29 H29 119.8
C30 C29 H29 119.8
C25 C30 C29 120.37(17)
C25 C30 H30 119.8
C29 C30 H30 119.8
N5 P4 N6 108.40(7)
N5 P4 N4 110.22(7)
N6 P4 N4 82.59(6)
N5 P4 S4 114.53(5)
N6 P4 S4 119.30(5)
N4 P4 S4 117.62(5)
O2 P5 N4 102.44(6)
O2 P5 N6 108.05(6)
N4 P5 N6 85.27(7)
O2 P5 S5 114.55(5)
N4 P5 S5 121.53(5)
N6 P5 S5 120.50(5)
C49 P6 C48 104.72(7)
C49 P6 C55 105.07(7)
C48 P6 C55 105.67(7)
C49 P6 S6 114.33(6)
C48 P6 S6 115.17(5)
C55 P6 S6 111.01(6)
C43 O2 P5 131.27(10)
C31 N4 P5 129.34(10)
C31 N4 P4 131.28(10)
P5 N4 P4 95.96(7)
C35 N5 P4 133.57(11)
C35 N5 H5N 114.3
P4 N5 H5N 111.8
C39 N6 P5 130.15(11)
C39 N6 P4 131.56(11)
P5 N6 P4 95.56(7)
N4 C31 C34 108.42(13)
N4 C31 C32 107.40(13)
C34 C31 C32 109.98(15)
N4 C31 C33 110.19(14)
C34 C31 C33 110.11(14)
C32 C31 C33 110.67(14)
C31 C32 H32A 109.5
C31 C32 H32B 109.5
H32A C32 H32B 109.5
C31 C32 H32C 109.5
H32A C32 H32C 109.5
H32B C32 H32C 109.5
C31 C33 H33A 109.5
C31 C33 H33B 109.5
H33A C33 H33B 109.5
C31 C33 H33C 109.5
H33A C33 H33C 109.5
H33B C33 H33C 109.5
C31 C34 H34A 109.5
C31 C34 H34B 109.5
H34A C34 H34B 109.5
C31 C34 H34C 109.5
H34A C34 H34C 109.5
H34B C34 H34C 109.5
N5 C35 C38 110.91(14)
N5 C35 C37 110.80(14)
C38 C35 C37 110.23(15)
N5 C35 C36 106.35(13)
C38 C35 C36 109.34(16)
C37 C35 C36 109.10(15)
C35 C36 H36A 109.5
C35 C36 H36B 109.5
H36A C36 H36B 109.5
C35 C36 H36C 109.5
H36A C36 H36C 109.5
H36B C36 H36C 109.5
C35 C37 H37A 109.5
C35 C37 H37B 109.5
H37A C37 H37B 109.5
C35 C37 H37C 109.5
H37A C37 H37C 109.5
H37B C37 H37C 109.5
C35 C38 H38A 109.5
C35 C38 H38B 109.5
H38A C38 H38B 109.5
C35 C38 H38C 109.5
H38A C38 H38C 109.5
H38B C38 H38C 109.5
N6 C39 C41 108.56(13)
N6 C39 C42 107.63(13)
C41 C39 C42 109.05(14)
N6 C39 C40 110.28(13)
C41 C39 C40 110.93(14)
C42 C39 C40 110.31(14)
C39 C40 H40A 109.5
C39 C40 H40B 109.5
H40A C40 H40B 109.5
C39 C40 H40C 109.5
H40A C40 H40C 109.5
H40B C40 H40C 109.5
C39 C41 H41A 109.5
C39 C41 H41B 109.5
H41A C41 H41B 109.5
C39 C41 H41C 109.5
H41A C41 H41C 109.5
H41B C41 H41C 109.5
C39 C42 H42A 109.5
C39 C42 H42B 109.5
H42A C42 H42B 109.5
C39 C42 H42C 109.5
H42A C42 H42C 109.5
H42B C42 H42C 109.5
C44 C43 O2 123.24(14)
C44 C43 C48 120.83(14)
O2 C43 C48 115.87(13)
C43 C44 C45 119.43(16)
C43 C44 H44 120.3
C45 C44 H44 120.3
C46 C45 C44 120.65(16)
C46 C45 H45 119.7
C44 C45 H45 119.7
C45 C46 C47 119.68(16)
C45 C46 H46 120.2
C47 C46 H46 120.2
C46 C47 C48 120.89(16)
C46 C47 H47 119.6
C48 C47 H47 119.6
C43 C48 C47 118.46(14)
C43 C48 P6 121.08(12)
C47 C48 P6 120.46(12)
C54 C49 C50 119.87(15)
C54 C49 P6 119.63(13)
C50 C49 P6 120.43(12)
C49 C50 C51 119.85(17)
C49 C50 H50 120.1
C51 C50 H50 120.1
C52 C51 C50 119.93(18)
C52 C51 H51 120.0
C50 C51 H51 120.0
C53 C52 C51 120.12(17)
C53 C52 H52 119.9
C51 C52 H52 119.9
C52 C53 C54 120.19(16)
C52 C53 H53 119.9
C54 C53 H53 119.9
C49 C54 C53 119.98(16)
C49 C54 H54 120.0
C53 C54 H54 120.0
C56 C55 C60 119.10(16)
C56 C55 P6 118.81(14)
C60 C55 P6 122.04(14)
C55 C56 C57 119.92(19)
C55 C56 H56 120.0
C57 C56 H56 120.0
C58 C57 C56 120.6(2)
C58 C57 H57 119.7
C56 C57 H57 119.7
C59 C58 C57 119.74(19)
C59 C58 H58 120.1
C57 C58 H58 120.1
C58 C59 C60 120.50(19)
C58 C59 H59 119.8
C60 C59 H59 119.7
C59 C60 C55 120.11(18)
C59 C60 H60 119.9
C55 C60 H60 119.9

loop_
_geom_bond_atom_site_label_1
_geom_bond_atom_site_label_2
_geom_bond_distance
P1 N2 1.6247(14)
P1 N3 1.7025(14)
P1 N1 1.7055(13)
P1 S1 1.9267(6)
P2 O1 1.6172(11)
P2 N1 1.6553(14)
P2 N3 1.6658(14)
P2 S2 1.9203(6)
P3 C19 1.8099(16)
P3 C18 1.8208(16)
P3 C25 1.8252(16)
P3 S3 1.9584(6)
O1 C13 1.3948(18)
N1 C1 1.497(2)
N2 C5 1.499(2)
N2 H2N 0.8501
N3 C9 1.497(2)
C1 C3 1.528(3)
C1 C2 1.529(2)
C1 C4 1.530(2)
C2 H2A 0.9800
C2 H2B 0.9800
C2 H2C 0.9800
C3 H3A 0.9800
C3 H3B 0.9800
C3 H3C 0.9800
C4 H4A 0.9800
C4 H4B 0.9800
C4 H4C 0.9800
C5 C8 1.522(2)
C5 C6 1.525(2)
C5 C7 1.528(2)
C6 H6A 0.9800
C6 H6B 0.9800
C6 H6C 0.9800
C7 H7A 0.9800
C7 H7B 0.9800
C7 H7C 0.9800
C8 H8A 0.9800
C8 H8B 0.9800
C8 H8C 0.9800
C9 C12 1.524(2)
C9 C10 1.524(2)
C9 C11 1.536(2)
C10 H10A 0.9800
C10 H10B 0.9800
C10 H10C 0.9800
C11 H11A 0.9800
C11 H11B 0.9800
C11 H11C 0.9800
C12 H12A 0.9800
C12 H12B 0.9800
C12 H12C 0.9800
C13 C14 1.384(2)
C13 C18 1.403(2)
C14 C15 1.390(2)
C14 H14 0.9500
C15 C16 1.380(2)
C15 H15 0.9500
C16 C17 1.390(2)
C16 H16 0.9500
C17 C18 1.394(2)
C17 H17 0.9500
C19 C24 1.393(2)
C19 C20 1.398(2)
C20 C21 1.388(2)
C20 H20 0.9500
C21 C22 1.384(3)
C21 H21 0.9500
C22 C23 1.382(3)
C22 H22 0.9500
C23 C24 1.390(2)
C23 H23 0.9500
C24 H24 0.9500
C25 C30 1.389(2)
C25 C26 1.389(2)
C26 C27 1.392(3)
C26 H26 0.9500
C27 C28 1.379(3)
C27 H27 0.9500
C28 C29 1.377(3)
C28 H28 0.9500
C29 C30 1.389(2)
C29 H29 0.9500
C30 H30 0.9500
S4 P4 1.9303(6)
S5 P5 1.9242(6)
S6 P6 1.9525(6)
P4 N5 1.6241(14)
P4 N6 1.7038(13)
P4 N4 1.7042(13)
P5 O2 1.6175(11)
P5 N4 1.6547(13)
P5 N6 1.6656(13)
P6 C49 1.8139(16)
P6 C48 1.8159(16)
P6 C55 1.8280(17)
O2 C43 1.3909(18)
N4 C31 1.498(2)
N5 C35 1.499(2)
N5 H5N 0.8342
N6 C39 1.493(2)
C31 C34 1.526(2)
C31 C32 1.526(2)
C31 C33 1.527(2)
C32 H32A 0.9800
C32 H32B 0.9800
C32 H32C 0.9800
C33 H33A 0.9800
C33 H33B 0.9800
C33 H33C 0.9800
C34 H34A 0.9800
C34 H34B 0.9800
C34 H34C 0.9800
C35 C38 1.521(2)
C35 C37 1.524(3)
C35 C36 1.527(2)
C36 H36A 0.9800
C36 H36B 0.9800
C36 H36C 0.9800
C37 H37A 0.9800
C37 H37B 0.9800
C37 H37C 0.9800
C38 H38A 0.9800
C38 H38B 0.9800
C38 H38C 0.9800
C39 C41 1.524(2)
C39 C42 1.528(2)
C39 C40 1.531(2)
C40 H40A 0.9800
C40 H40B 0.9800
C40 H40C 0.9800
C41 H41A 0.9800
C41 H41B 0.9800
C41 H41C 0.9800
C42 H42A 0.9800
C42 H42B 0.9800
C42 H42C 0.9800
C43 C44 1.385(2)
C43 C48 1.397(2)
C44 C45 1.390(2)
C44 H44 0.9500
C45 C46 1.382(2)
C45 H45 0.9500
C46 C47 1.382(2)
C46 H46 0.9500
C47 C48 1.399(2)
C47 H47 0.9500
C49 C54 1.387(2)
C49 C50 1.388(2)
C50 C51 1.395(2)
C50 H50 0.9500
C51 C52 1.387(3)
C51 H51 0.9500
C52 C53 1.377(3)
C52 H52 0.9500
C53 C54 1.393(2)
C53 H53 0.9500
C54 H54 0.9500
C55 C56 1.391(2)
C55 C60 1.393(2)
C56 C57 1.392(3)
C56 H56 0.9500
C57 C58 1.376(3)
C57 H57 0.9500
C58 C59 1.376(3)
C58 H58 0.9500
C59 C60 1.389(3)
C59 H59 0.9500
C60 H60 0.9500

loop_
_geom_hbond_atom_site_label_D
_geom_hbond_atom_site_label_H
_geom_hbond_atom_site_label_A
_geom_hbond_distance_DH
_geom_hbond_distance_HA
_geom_hbond_distance_DA
_geom_hbond_angle_DHA
N2 H2N S3 0.85 2.64 3.4617(14) 164
N5 H5N S6 0.83 2.54 3.3554(14) 166

loop_
_geom_torsion_atom_site_label_1
_geom_torsion_atom_site_label_2
_geom_torsion_atom_site_label_3
_geom_torsion_atom_site_label_4
_geom_torsion
N2 P1 P2 O1 -5.54(8)
N3 P1 P2 O1 -90.61(8)
N1 P1 P2 O1 79.90(8)
S1 P1 P2 O1 174.09(5)
N2 P1 P2 N1 -85.44(9)
N3 P1 P2 N1 -170.51(10)
S1 P1 P2 N1 94.20(7)
N2 P1 P2 N3 85.07(9)
N1 P1 P2 N3 170.51(10)
S1 P1 P2 N3 -95.30(7)
N2 P1 P2 S2 177.89(6)
N3 P1 P2 S2 92.82(8)
N1 P1 P2 S2 -96.67(7)
S1 P1 P2 S2 -2.47(5)
N1 P2 O1 C13 178.25(13)
N3 P2 O1 C13 88.89(13)
S2 P2 O1 C13 -48.00(14)
P1 P2 O1 C13 134.92(11)
O1 P2 N1 C1 85.69(14)
N3 P2 N1 C1 -165.84(14)
S2 P2 N1 C1 -43.77(16)
P1 P2 N1 C1 -159.38(17)
O1 P2 N1 P1 -114.93(6)
N3 P2 N1 P1 -6.47(7)
S2 P2 N1 P1 115.60(5)
N2 P1 N1 C1 -87.18(15)
N3 P1 N1 C1 165.55(15)
S1 P1 N1 C1 47.22(15)
P2 P1 N1 C1 159.20(18)
N2 P1 N1 P2 113.62(7)
N3 P1 N1 P2 6.36(6)
S1 P1 N1 P2 -111.98(5)
N3 P1 N2 C5 -134.79(15)
N1 P1 N2 C5 136.58(15)
S1 P1 N2 C5 1.11(17)
P2 P1 N2 C5 -179.22(13)
O1 P2 N3 C9 -92.61(14)
N1 P2 N3 C9 166.07(14)
S2 P2 N3 C9 41.90(15)
P1 P2 N3 C9 159.59(17)
O1 P2 N3 P1 107.79(7)
N1 P2 N3 P1 6.47(7)
S2 P2 N3 P1 -117.69(5)
N2 P1 N3 C9 86.92(15)
N1 P1 N3 C9 -165.42(15)
S1 P1 N3 C9 -47.64(16)
P2 P1 N3 C9 -159.11(18)
N2 P1 N3 P2 -113.97(7)
N1 P1 N3 P2 -6.31(6)
S1 P1 N3 P2 111.47(5)
P2 N1 C1 C3 -164.18(12)
P1 N1 C1 C3 43.30(19)
P2 N1 C1 C2 -45.03(19)
P1 N1 C1 C2 162.44(12)
P2 N1 C1 C4 75.68(18)
P1 N1 C1 C4 -76.85(18)
P1 N2 C5 C8 67.43(19)
P1 N2 C5 C6 -173.81(13)
P1 N2 C5 C7 -55.9(2)
P2 N3 C9 C12 163.12(12)
P1 N3 C9 C12 -44.4(2)
P2 N3 C9 C10 44.95(19)
P1 N3 C9 C10 -162.52(12)
P2 N3 C9 C11 -75.80(18)
P1 N3 C9 C11 76.73(19)
P2 O1 C13 C14 45.6(2)
P2 O1 C13 C18 -137.02(12)
O1 C13 C14 C15 -177.47(14)
C18 C13 C14 C15 5.3(2)
C13 C14 C15 C16 -0.9(2)
C14 C15 C16 C17 -2.9(2)
C15 C16 C17 C18 2.4(2)
C16 C17 C18 C13 1.8(2)
C16 C17 C18 P3 -177.77(12)
C14 C13 C18 C17 -5.6(2)
O1 C13 C18 C17 176.92(13)
C14 C13 C18 P3 173.88(12)
O1 C13 C18 P3 -3.55(19)
C19 P3 C18 C17 127.37(13)
C25 P3 C18 C17 16.07(15)
S3 P3 C18 C17 -106.36(12)
C19 P3 C18 C13 -52.15(14)
C25 P3 C18 C13 -163.45(13)
S3 P3 C18 C13 74.12(13)
C18 P3 C19 C24 146.37(13)
C25 P3 C19 C24 -103.39(13)
S3 P3 C19 C24 19.62(14)
C18 P3 C19 C20 -36.20(15)
C25 P3 C19 C20 74.04(14)
S3 P3 C19 C20 -162.96(11)
C24 C19 C20 C21 0.8(2)
P3 C19 C20 C21 -176.63(12)
C19 C20 C21 C22 -0.9(2)
C20 C21 C22 C23 0.4(3)
C21 C22 C23 C24 0.2(3)
C22 C23 C24 C19 -0.2(2)
C20 C19 C24 C23 -0.2(2)
P3 C19 C24 C23 177.25(12)
C19 P3 C25 C30 148.86(13)
C18 P3 C25 C30 -100.16(14)
S3 P3 C25 C30 24.33(15)
C19 P3 C25 C26 -33.35(17)
C18 P3 C25 C26 77.63(16)
S3 P3 C25 C26 -157.88(14)
C30 C25 C26 C27 1.1(3)
P3 C25 C26 C27 -176.70(16)
C25 C26 C27 C28 -0.4(3)
C26 C27 C28 C29 -0.1(3)
C27 C28 C29 C30 -0.1(3)
C26 C25 C30 C29 -1.3(3)
P3 C25 C30 C29 176.52(14)
C28 C29 C30 C25 0.9(3)
N5 P4 P5 O2 5.80(8)
N6 P4 P5 O2 89.97(8)
N4 P4 P5 O2 -81.13(8)
S4 P4 P5 O2 -174.09(5)
N5 P4 P5 N4 86.94(9)
N6 P4 P5 N4 171.10(10)
S4 P4 P5 N4 -92.96(7)
N5 P4 P5 N6 -84.16(9)
N4 P4 P5 N6 -171.10(10)
S4 P4 P5 N6 95.94(7)
N5 P4 P5 S5 -177.77(6)
N6 P4 P5 S5 -93.61(7)
N4 P4 P5 S5 95.29(7)
S4 P4 P5 S5 2.33(5)
N4 P5 O2 C43 179.00(13)
N6 P5 O2 C43 -91.96(14)
S5 P5 O2 C43 45.41(14)
P4 P5 O2 C43 -137.59(12)
O2 P5 N4 C31 -85.88(14)
N6 P5 N4 C31 166.66(14)
S5 P5 N4 C31 43.51(15)
P4 P5 N4 C31 160.60(17)
O2 P5 N4 P4 113.52(6)
N6 P5 N4 P4 6.06(6)
S5 P5 N4 P4 -117.10(5)
N5 P4 N4 C31 87.10(15)
N6 P4 N4 C31 -165.96(15)
S4 P4 N4 C31 -46.70(15)
P5 P4 N4 C31 -160.01(18)
N5 P4 N4 P5 -112.88(7)
N6 P4 N4 P5 -5.95(6)
S4 P4 N4 P5 113.31(5)
N6 P4 N5 C35 140.93(15)
N4 P4 N5 C35 -130.35(15)
S4 P4 N5 C35 4.99(17)
P5 P4 N5 C35 -174.92(13)
O2 P5 N6 C39 89.83(14)
N4 P5 N6 C39 -168.62(14)
S5 P5 N6 C39 -44.54(15)
P4 P5 N6 C39 -162.56(17)
O2 P5 N6 P4 -107.61(6)
N4 P5 N6 P4 -6.05(6)
S5 P5 N6 P4 118.03(5)
N5 P4 N6 C39 -83.00(15)
N4 P4 N6 C39 168.08(15)
S4 P4 N6 C39 50.50(15)
P5 P4 N6 C39 162.18(17)
N5 P4 N6 P5 114.82(7)
N4 P4 N6 P5 5.91(6)
S4 P4 N6 P5 -111.68(5)
P5 N4 C31 C34 164.06(12)
P4 N4 C31 C34 -42.0(2)
P5 N4 C31 C32 45.25(19)
P4 N4 C31 C32 -160.82(12)
P5 N4 C31 C33 -75.37(18)
P4 N4 C31 C33 78.56(17)
P4 N5 C35 C38 56.2(2)
P4 N5 C35 C37 -66.5(2)
P4 N5 C35 C36 175.01(14)
P5 N6 C39 C41 -158.02(12)
P4 N6 C39 C41 45.46(19)
P5 N6 C39 C42 -40.13(19)
P4 N6 C39 C42 163.36(12)
P5 N6 C39 C40 80.26(17)
P4 N6 C39 C40 -76.26(18)
P5 O2 C43 C44 -38.9(2)
P5 O2 C43 C48 143.88(12)
O2 C43 C44 C45 -179.56(15)
C48 C43 C44 C45 -2.5(2)
C43 C44 C45 C46 0.8(3)
C44 C45 C46 C47 0.5(3)
C45 C46 C47 C48 -0.2(3)
C44 C43 C48 C47 2.8(2)
O2 C43 C48 C47 -179.90(14)
C44 C43 C48 P6 -176.88(13)
O2 C43 C48 P6 0.37(19)
C46 C47 C48 C43 -1.5(2)
C46 C47 C48 P6 178.24(13)
C49 P6 C48 C43 58.18(14)
C55 P6 C48 C43 168.84(13)
S6 P6 C48 C43 -68.26(14)
C49 P6 C48 C47 -121.54(14)
C55 P6 C48 C47 -10.88(15)
S6 P6 C48 C47 112.02(13)
C48 P6 C49 C54 -145.09(13)
C55 P6 C49 C54 103.82(14)
S6 P6 C49 C54 -18.13(15)
C48 P6 C49 C50 38.01(16)
C55 P6 C49 C50 -73.08(16)
S6 P6 C49 C50 164.97(13)
C54 C49 C50 C51 -2.2(3)
P6 C49 C50 C51 174.74(16)
C49 C50 C51 C52 1.7(3)
C50 C51 C52 C53 0.3(3)
C51 C52 C53 C54 -1.9(3)
C50 C49 C54 C53 0.6(2)
P6 C49 C54 C53 -176.36(12)
C52 C53 C54 C49 1.5(3)
C49 P6 C55 C56 -131.99(14)
C48 P6 C55 C56 117.60(14)
S6 P6 C55 C56 -7.90(15)
C49 P6 C55 C60 45.18(16)
C48 P6 C55 C60 -65.23(15)
S6 P6 C55 C60 169.26(12)
C60 C55 C56 C57 -0.7(3)
P6 C55 C56 C57 176.59(15)
C55 C56 C57 C58 0.9(3)
C56 C57 C58 C59 -0.7(3)
C57 C58 C59 C60 0.2(3)
C58 C59 C60 C55 0.0(3)
C56 C55 C60 C59 0.2(3)
P6 C55 C60 C59 -176.91(14)
